data_1528963
loop_
_publ_author_name
'Vogt, T.'
'Karen, P.'
'Woodward, P.M.'
'Hunter, B.A.'
'Henning, P.'
'Moodenbaugh, A.R.'

_publ_section_title
;
 Low to high spin-state transition induced by charge ordering in
 antiferromagnetic Y Ba Co2 O5
;
_journal_name_full 'Physical Review Letters'
_journal_page_first 2969
_journal_page_last 2972
_journal_volume 84
_journal_year 2000
_chemical_formula_sum 'Ba Co2 O5 Y'
_chemical_name_systematic 'Y Ba Co2 O5'
_space_group_IT_number 51
_symmetry_space_group_name_Hall '-P 2a 2a'
_symmetry_space_group_name_H-M 'P m m a'
_cell_angle_alpha 90
_cell_angle_beta 90
_cell_angle_gamma 90
_cell_formula_units_Z 2
_cell_length_a 7.8235
_cell_length_b 3.8746
_cell_length_c 7.4367
_cell_volume 225.428
_citation_journal_id_ASTM PRLTAO
_cod_data_source_file Vogt_PRLTAO_2000_716.cif
_cod_data_source_block Ba1Co2O5Y1
_cod_original_cell_volume 225.4282
_cod_original_formula_sum 'Ba1 Co2 O5 Y1'
_cod_database_code 1528963

loop_
_symmetry_equiv_pos_as_xyz
x,y,z
-x+1/2,-y,z
x+1/2,-y,-z
-x,y,-z
-x,-y,-z
x-1/2,y,-z
-x-1/2,y,z
x,-y,z

loop_
_atom_site_label
_atom_site_type_symbol
_atom_site_fract_x
_atom_site_fract_y
_atom_site_fract_z
_atom_site_occupancy
_atom_site_U_iso_or_equiv
Ba1 Ba+2 0 0 0 1 0.0
Co2 Co+2 0.25 0.5 0.755 1 0.0
O2 O-2 0.25 0 -0.317 1 0.0
Co1 Co+2 0.25 0.5 0.271 1 0.0
Y1 Y+3 0 0 0.5 1 0.0
O3 O-2 0.25 0 0.307 1 0.0
O1 O-2 0.25 0.5 -0.006 1 0.0
O4 O-2 -0.0153 0.5 0.3105 1 0.0
